data_7024119
loop_
_publ_author_name
'Klosterman, Jeremy K.'
'Linden, Anthony'
'Frantz, Derik K.'
'Siegel, Jay S.'

_publ_section_title
;
 Manisyl-substituted polypyridine coordination compounds:
 Metallo-supramolecular networks of interdigitated double helices
 assembled via CH...pi and pi-pi interactions.
;
_journal_issue 6
_journal_name_full 'Dalton transactions (Cambridge, England : 2003)'
_journal_page_first 1519
_journal_page_last 1531
_journal_paper_doi 10.1039/b911272c
_journal_volume 39
_journal_year 2010
_chemical_formula_moiety 'C70 H62 N6 O4 Zn 2+, 2(F6 P -), 2(C2 H3 N)'
_chemical_formula_sum 'C74 H68 F12 N8 O4 P2 Zn'
_chemical_formula_weight 1488.71
_chemical_name_systematic
;
bis{8-(4-methoxy-2,6-dimethylphenyl)-2-[5-(4-methoxy-2,6-
dimethylphenyl)-pyridin-2-yl]-1,10-phenanthroline}zinc(II)
hexafluorophosphate di-acetonitrile solvate
;
_space_group_IT_number 54
_symmetry_cell_setting orthorhombic
_symmetry_Int_Tables_number 54
_symmetry_space_group_name_Hall '-P 2a 2ac'
_symmetry_space_group_name_H-M 'P c c a'
_atom_sites_solution_hydrogens mixed
_atom_sites_solution_primary direct
_atom_sites_solution_secondary difmap
_audit_creation_date 07-03-06
_audit_creation_method SHELXL-97
_cell_angle_alpha 90.00
_cell_angle_beta 90.00
_cell_angle_gamma 90.00
_cell_formula_units_Z 4
_cell_length_a 24.974(1)
_cell_length_b 12.912(1)
_cell_length_c 22.066(1)
_cell_measurement_reflns_used 32979
_cell_measurement_temperature 160(1)
_cell_measurement_theta_max 27.5
_cell_measurement_theta_min 2.0
_cell_volume 7115.5(7)
_computing_cell_refinement 'DENZO-SMN (Otwinowski & Minor, 1997)'
_computing_data_collection 'SLS software'
_computing_data_reduction 'DENZO-SMN and SCALEPACK (Otwinowski & Minor, 1997)'
_computing_molecular_graphics 'ORTEPII (Johnson, 1976)'
_computing_publication_material 'SHELXL97 and PLATON (Spek, 2009)'
_computing_structure_refinement 'SHELXL97 (Sheldrick, 2008)'
_computing_structure_solution 'SIR92 (Altomare et al., 1994)'
_diffrn_ambient_temperature 160(1)
_diffrn_detector 'CCD detector'
_diffrn_measured_fraction_theta_full 0.763
_diffrn_measured_fraction_theta_max 0.763
_diffrn_measurement_device_type 'MarResearch 225 CCD detector'
_diffrn_measurement_method '\f scans'
_diffrn_radiation_source synchrotron
_diffrn_radiation_type X-ray
_diffrn_radiation_wavelength 0.71000
_diffrn_reflns_av_R_equivalents 0.051
_diffrn_reflns_av_sigmaI/netI 0.0286
_diffrn_reflns_limit_h_max 30
_diffrn_reflns_limit_h_min 0
_diffrn_reflns_limit_k_max 16
_diffrn_reflns_limit_k_min 0
_diffrn_reflns_limit_l_max 27
_diffrn_reflns_limit_l_min 0
_diffrn_reflns_number 32979
_diffrn_reflns_theta_full 27.44
_diffrn_reflns_theta_max 27.44
_diffrn_reflns_theta_min 2.02
_diffrn_standards_decay_% 0
_diffrn_standards_number 0
_exptl_absorpt_coefficient_mu 0.477
_exptl_absorpt_correction_type none
_exptl_crystal_colour red
_exptl_crystal_density_diffrn 1.390
_exptl_crystal_density_method 'not measured'
_exptl_crystal_description prism
_exptl_crystal_F_000 3072
_exptl_crystal_size_max 0.05
_exptl_crystal_size_mid 0.05
_exptl_crystal_size_min 0.05
_refine_diff_density_max 0.524
_refine_diff_density_min -0.286
_refine_diff_density_rms 0.048
_refine_ls_extinction_method none
_refine_ls_goodness_of_fit_ref 1.059
_refine_ls_hydrogen_treatment constr
_refine_ls_matrix_type full
_refine_ls_number_parameters 637
_refine_ls_number_reflns 6230
_refine_ls_number_restraints 951
_refine_ls_restrained_S_all 1.082
_refine_ls_R_factor_all 0.0747
_refine_ls_R_factor_gt 0.0601
_refine_ls_shift/su_max 0.001
_refine_ls_shift/su_mean 0.000
_refine_ls_structure_factor_coef Fsqd
_refine_ls_weighting_details 'w=1/[\s^2^(Fo^2^)+(0.1159P)^2^+2.4637P] where P=(Fo^2^+2Fc^2^)/3'
_refine_ls_weighting_scheme calc
_refine_ls_wR_factor_gt 0.1800
_refine_ls_wR_factor_ref 0.1903
_reflns_number_gt 4786
_reflns_number_total 6231
_reflns_threshold_expression 'I > 2\s(I)'
_cod_data_source_file b911272c.txt
_cod_data_source_block 7a'
_cod_depositor_comments
;
The following automatic conversions were performed:

'_atom_sites_solution_hydrogens' value 'geom & difmap' was changed to
'mixed'.

Automatic conversion script
Id: cif_fix_values 6452 2018-10-05 10:23:21Z andrius 
;
_cod_original_sg_symbol_H-M 'P c c a '
_cod_database_code 7024119

loop_
_symmetry_equiv_pos_as_xyz
'x, y, z'
'-x+1/2, -y, z'
'x+1/2, -y, -z+1/2'
'-x, y, -z+1/2'
'-x, -y, -z'
'x-1/2, y, -z'
'-x-1/2, y, z-1/2'
'x, -y, z-1/2'

loop_
_atom_site_label
_atom_site_type_symbol
_atom_site_fract_x
_atom_site_fract_y
_atom_site_fract_z
_atom_site_U_iso_or_equiv
_atom_site_adp_type
_atom_site_occupancy
_atom_site_symmetry_multiplicity
_atom_site_calc_flag
_atom_site_refinement_flags
_atom_site_disorder_assembly
_atom_site_disorder_group
Zn Zn 1.0000 0.28508(3) 0.2500 0.0609(2) Uani 1 2 d S . .
O1 O 1.23403(15) 0.8305(3) 0.33512(18) 0.1282(12) Uani 1 1 d . . .
O2 O 1.00437(11) -0.2360(2) -0.05044(13) 0.0869(8) Uani 1 1 d . A .
N1 N 1.01214(11) 0.41026(18) 0.31661(11) 0.0647(7) Uani 1 1 d . . .
N2 N 0.93126(11) 0.28631(19) 0.29952(12) 0.0683(7) Uani 1 1 d . A .
N3 N 0.95268(10) 0.16112(18) 0.20748(12) 0.0656(7) Uani 1 1 d . . .
C1 C 1.2699(3) 0.8439(6) 0.3857(3) 0.169(3) Uani 1 1 d . . .
H11 H 1.2491 0.8549 0.4227 0.254 Uiso 1 1 calc R . .
H12 H 1.2929 0.9041 0.3784 0.254 Uiso 1 1 calc R . .
H13 H 1.2921 0.7818 0.3902 0.254 Uiso 1 1 calc R . .
C2 C 1.1913(2) 0.7640(3) 0.3433(2) 0.0958(13) Uani 1 1 d . . .
C3 C 1.1757(2) 0.7244(3) 0.3979(2) 0.0964(13) Uani 1 1 d . . .
H3 H 1.1953 0.7411 0.4335 0.116 Uiso 1 1 calc R . .
C4 C 1.13125(18) 0.6596(3) 0.40206(17) 0.0861(11) Uani 1 1 d . . .
C5 C 1.1167(2) 0.6120(4) 0.46304(18) 0.1075(14) Uani 1 1 d . . .
H51 H 1.0858 0.6485 0.4801 0.161 Uiso 1 1 calc R . .
H52 H 1.1472 0.6182 0.4908 0.161 Uiso 1 1 calc R . .
H53 H 1.1078 0.5387 0.4575 0.161 Uiso 1 1 calc R . .
C6 C 1.10178(17) 0.6352(2) 0.34955(15) 0.0780(10) Uani 1 1 d . . .
C7 C 1.05397(15) 0.4735(2) 0.31904(13) 0.0670(8) Uani 1 1 d . . .
H7 H 1.0851 0.4554 0.2967 0.080 Uiso 1 1 calc R . .
C8 C 1.05471(16) 0.5656(2) 0.35273(14) 0.0732(9) Uani 1 1 d . . .
C9 C 1.00880(19) 0.5862(3) 0.38621(16) 0.0863(12) Uani 1 1 d . A .
H9 H 1.0070 0.6474 0.4100 0.104 Uiso 1 1 calc R . .
C10 C 0.96631(18) 0.5201(3) 0.38553(15) 0.0838(11) Uani 1 1 d D . .
H10 H 0.9356 0.5342 0.4096 0.101 Uiso 0.754(8) 1 calc PR A 1
C11 C 0.96816(15) 0.4318(2) 0.34931(13) 0.0701(9) Uani 1 1 d . A .
C12 C 0.92354(15) 0.3588(3) 0.34208(15) 0.0769(9) Uani 1 1 d . . .
C13 C 0.8761(2) 0.3569(5) 0.3757(2) 0.1102(16) Uani 1 1 d D A .
H131 H 0.8694 0.4087 0.4052 0.132 Uiso 0.754(8) 1 calc PR A 1
C14 C 0.8394(2) 0.2797(6) 0.3656(3) 0.139(2) Uani 1 1 d . . .
H14 H 0.8072 0.2787 0.3887 0.166 Uiso 1 1 calc R A .
C15 C 0.84838(18) 0.2018(4) 0.3218(2) 0.1176(17) Uani 1 1 d D A .
H15 H 0.8242 0.1460 0.3156 0.141 Uiso 0.246(8) 1 calc PR A 2
C16A C 0.8159(2) 0.1100(6) 0.3095(3) 0.119(2) Uani 0.754(8) 1 d PD A 1
H161 H 0.7856 0.0964 0.3343 0.143 Uiso 0.754(8) 1 calc PR A 1
C17A C 0.8276(2) 0.0445(6) 0.2643(3) 0.109(2) Uani 0.754(8) 1 d PD A 1
H171 H 0.8044 -0.0123 0.2569 0.131 Uiso 0.754(8) 1 calc PR A 1
C16B C 0.9113(4) 0.5321(15) 0.4057(8) 0.128(10) Uani 0.246(8) 1 d PD A 2
H162 H 0.9023 0.5948 0.4258 0.154 Uiso 0.246(8) 1 calc PR A 2
C17B C 0.8724(9) 0.4626(11) 0.3984(11) 0.157(13) Uani 0.246(8) 1 d PD A 2
H172 H 0.8375 0.4850 0.4094 0.188 Uiso 0.246(8) 1 calc PR A 2
C18 C 0.87453(15) 0.0574(3) 0.2263(2) 0.0939(12) Uani 1 1 d D . .
H18 H 0.8429 0.0447 0.2491 0.113 Uiso 0.246(8) 1 calc PR A 2
C19 C 0.88916(16) -0.0076(3) 0.1788(2) 0.0926(11) Uani 1 1 d . A .
H19 H 0.8674 -0.0656 0.1692 0.111 Uiso 1 1 calc R . .
C20 C 0.93509(14) 0.0112(2) 0.14537(16) 0.0737(9) Uani 1 1 d . . .
C21 C 0.96517(13) 0.0982(2) 0.16248(15) 0.0678(8) Uani 1 1 d . A .
H21 H 0.9967 0.1130 0.1401 0.081 Uiso 1 1 calc R . .
C22 C 0.90756(14) 0.1418(3) 0.23961(17) 0.0749(9) Uani 1 1 d . A .
C23 C 0.89536(15) 0.2130(3) 0.28849(18) 0.0810(10) Uani 1 1 d . . .
C24 C 0.95358(14) -0.0546(2) 0.09450(16) 0.0726(9) Uani 1 1 d . A .
C25 C 0.92177(15) -0.0681(3) 0.04201(19) 0.0831(10) Uani 1 1 d . . .
C26 C 0.86888(18) -0.0161(4) 0.0347(2) 0.1149(15) Uani 1 1 d . A .
H261 H 0.8555 -0.0278 -0.0065 0.172 Uiso 1 1 calc R . .
H262 H 0.8730 0.0584 0.0417 0.172 Uiso 1 1 calc R . .
H263 H 0.8434 -0.0447 0.0640 0.172 Uiso 1 1 calc R . .
C27 C 0.94110(16) -0.1291(3) -0.00483(18) 0.0843(10) Uani 1 1 d . A .
H27 H 0.9198 -0.1385 -0.0401 0.101 Uiso 1 1 calc R . .
C28 C 0.99023(15) -0.1765(3) -0.00159(17) 0.0735(9) Uani 1 1 d . . .
C29 C 1.05581(18) -0.2801(3) -0.04963(19) 0.0921(12) Uani 1 1 d . . .
H291 H 1.0827 -0.2251 -0.0459 0.138 Uiso 1 1 calc R A .
H292 H 1.0618 -0.3185 -0.0873 0.138 Uiso 1 1 calc R . .
H293 H 1.0589 -0.3274 -0.0151 0.138 Uiso 1 1 calc R . .
C30 C 1.02194(15) -0.1622(2) 0.04883(16) 0.0715(8) Uani 1 1 d . A .
H30 H 1.0563 -0.1936 0.0507 0.086 Uiso 1 1 calc R . .
C31 C 1.00395(14) -0.1024(2) 0.09663(17) 0.0727(9) Uani 1 1 d . . .
C32 C 1.04087(19) -0.0898(3) 0.15138(18) 0.1018(14) Uani 1 1 d . A .
H321 H 1.0669 -0.1465 0.1521 0.153 Uiso 1 1 calc R . .
H322 H 1.0195 -0.0913 0.1887 0.153 Uiso 1 1 calc R . .
H323 H 1.0598 -0.0235 0.1485 0.153 Uiso 1 1 calc R . .
C33 C 1.0893(2) 0.6548(4) 0.23651(19) 0.1090(16) Uani 1 1 d . . .
H331 H 1.1037 0.6985 0.2040 0.163 Uiso 1 1 calc R . .
H332 H 1.0512 0.6700 0.2422 0.163 Uiso 1 1 calc R . .
H333 H 1.0937 0.5817 0.2256 0.163 Uiso 1 1 calc R . .
C34 C 1.11904(18) 0.6765(2) 0.29440(17) 0.0828(10) Uani 1 1 d . . .
C35 C 1.1632(2) 0.7395(3) 0.2920(2) 0.0982(13) Uani 1 1 d . . .
H35 H 1.1745 0.7667 0.2541 0.118 Uiso 1 1 calc R . .
P1A P 0.81197(10) 0.3106(3) -0.05886(17) 0.0809(17) Uani 0.488(4) 1 d PD B 1
F1A F 0.75402(16) 0.2918(8) -0.0348(3) 0.151(4) Uani 0.488(4) 1 d PDU B 1
F2A F 0.86988(17) 0.3286(7) -0.0829(3) 0.146(4) Uani 0.488(4) 1 d PDU B 1
F3A F 0.7945(4) 0.4188(5) -0.0831(4) 0.240(6) Uani 0.488(4) 1 d PDU B 1
F4A F 0.8296(3) 0.2025(3) -0.0344(3) 0.133(3) Uani 0.488(4) 1 d PDU B 1
F5A F 0.7953(3) 0.2619(7) -0.1207(2) 0.119(3) Uani 0.488(4) 1 d PDU B 1
F6A F 0.8279(3) 0.3608(5) 0.0028(3) 0.140(3) Uani 0.488(4) 1 d PDU B 1
P1B P 0.8040(2) 0.2267(6) -0.0670(3) 0.113(3) Uani 0.251(5) 1 d PDU C 2
F1B F 0.7506(4) 0.1861(13) -0.0393(6) 0.182(8) Uani 0.251(5) 1 d PDU C 2
F2B F 0.8572(4) 0.2679(13) -0.0951(8) 0.172(11) Uani 0.251(5) 1 d PDU C 2
F3B F 0.7847(7) 0.3405(8) -0.0579(9) 0.210(11) Uani 0.251(5) 1 d PDU C 2
F4B F 0.8238(7) 0.1134(8) -0.0768(8) 0.295(13) Uani 0.251(5) 1 d PDU C 2
F5B F 0.7780(6) 0.2252(16) -0.1313(4) 0.274(17) Uani 0.251(5) 1 d PDU C 2
F6B F 0.8302(6) 0.2269(15) -0.0029(5) 0.169(9) Uani 0.251(5) 1 d PDU C 2
P1C P 0.8112(3) 0.3048(6) -0.0634(4) 0.131(7) Uani 0.261(6) 1 d PDU D 3
F1C F 0.7569(3) 0.3546(11) -0.0439(7) 0.120(6) Uani 0.261(6) 1 d PDU D 3
F2C F 0.8651(4) 0.2544(13) -0.0834(7) 0.158(9) Uani 0.261(6) 1 d PDU D 3
F3C F 0.7920(5) 0.3077(11) -0.1306(4) 0.108(5) Uani 0.261(6) 1 d PDU D 3
F4C F 0.8296(5) 0.3029(13) 0.0041(4) 0.135(6) Uani 0.261(6) 1 d PDU D 3
F5C F 0.7861(7) 0.1950(7) -0.0558(7) 0.184(9) Uani 0.261(6) 1 d PDU D 3
F6C F 0.8364(6) 0.4145(8) -0.0705(7) 0.183(7) Uani 0.261(6) 1 d PDU D 3
C37 C 0.7547(17) 0.514(4) 0.2877(6) 0.201(14) Uani 0.50 1 d PD E 1
H371 H 0.7697 0.5619 0.3174 0.302 Uiso 0.50 1 d PR E 1
H372 H 0.7830 0.4915 0.2597 0.302 Uiso 0.50 1 d PR E 1
H373 H 0.7402 0.4529 0.3087 0.302 Uiso 0.50 1 d PR E 1
C38 C 0.7124(7) 0.5643(13) 0.2540(8) 0.155(7) Uani 0.50 1 d PD E 1
N39 N 0.6798(5) 0.6021(12) 0.2254(10) 0.159(5) Uani 0.50 1 d PD E 1
N40 N 0.6775(9) 0.618(2) 0.1648(11) 0.232(10) Uani 0.50 1 d PD F 2
C41 C 0.6971(16) 0.575(2) 0.1255(19) 0.40(3) Uani 0.50 1 d PD F 2
C42 C 0.7390(9) 0.513(2) 0.0982(12) 0.45(4) Uani 0.50 1 d PD F 2
H421 H 0.7374 0.4425 0.1147 0.669 Uiso 0.50 1 d PR F 2
H422 H 0.7740 0.5436 0.1074 0.669 Uiso 0.50 1 d PR F 2
H423 H 0.7338 0.5106 0.0542 0.669 Uiso 0.50 1 d PR F 2

loop_
_atom_site_aniso_label
_atom_site_aniso_U_11
_atom_site_aniso_U_22
_atom_site_aniso_U_33
_atom_site_aniso_U_23
_atom_site_aniso_U_13
_atom_site_aniso_U_12
Zn 0.0714(4) 0.0430(3) 0.0684(4) 0.000 0.0169(2) 0.000
O1 0.138(3) 0.102(2) 0.145(3) -0.003(2) -0.039(2) -0.025(2)
O2 0.100(2) 0.0816(16) 0.0790(17) -0.0146(14) -0.0163(13) -0.0108(13)
N1 0.0903(18) 0.0463(13) 0.0575(15) 0.0043(11) 0.0062(13) 0.0110(12)
N2 0.0746(17) 0.0588(14) 0.0714(17) 0.0075(12) 0.0133(13) 0.0082(12)
N3 0.0686(15) 0.0497(13) 0.0786(17) 0.0024(12) 0.0140(13) -0.0054(11)
C1 0.128(5) 0.209(7) 0.170(6) -0.005(5) -0.048(4) -0.054(5)
C2 0.119(3) 0.060(2) 0.108(3) 0.000(2) -0.024(3) 0.000(2)
C3 0.128(4) 0.066(2) 0.095(3) -0.020(2) -0.031(3) 0.009(2)
C4 0.124(3) 0.0581(18) 0.076(2) -0.0107(17) -0.021(2) 0.022(2)
C5 0.153(4) 0.103(3) 0.067(2) -0.008(2) -0.023(2) 0.019(3)
C6 0.123(3) 0.0445(15) 0.067(2) -0.0074(14) -0.0169(19) 0.0116(17)
C7 0.097(2) 0.0473(15) 0.0572(17) 0.0020(13) 0.0018(15) 0.0075(15)
C8 0.117(3) 0.0493(15) 0.0532(18) -0.0004(13) -0.0084(18) 0.0197(17)
C9 0.140(4) 0.058(2) 0.061(2) -0.0085(16) -0.005(2) 0.027(2)
C10 0.115(3) 0.076(2) 0.0604(19) -0.0034(17) 0.0099(19) 0.035(2)
C11 0.092(2) 0.0628(17) 0.0554(18) 0.0064(14) 0.0056(16) 0.0233(17)
C12 0.085(2) 0.083(2) 0.0626(19) 0.0031(17) 0.0109(17) 0.0278(19)
C13 0.093(3) 0.149(4) 0.089(3) -0.030(3) 0.016(2) 0.031(3)
C14 0.078(3) 0.218(7) 0.120(4) -0.047(4) 0.035(3) -0.002(4)
C15 0.078(3) 0.161(5) 0.114(4) -0.025(3) 0.032(3) -0.020(3)
C16A 0.071(3) 0.164(6) 0.122(5) 0.000(5) 0.031(3) -0.022(4)
C17A 0.073(3) 0.126(5) 0.128(5) -0.009(4) 0.018(3) -0.031(3)
C16B 0.17(2) 0.142(19) 0.070(11) -0.002(11) 0.033(13) 0.100(17)
C17B 0.105(17) 0.24(4) 0.124(19) 0.03(2) 0.052(15) 0.021(18)
C18 0.076(2) 0.095(3) 0.110(3) 0.003(2) 0.014(2) -0.024(2)
C19 0.087(2) 0.082(2) 0.108(3) -0.003(2) 0.000(2) -0.031(2)
C20 0.077(2) 0.0559(16) 0.088(2) 0.0028(16) -0.0027(17) -0.0107(15)
C21 0.0725(19) 0.0494(15) 0.081(2) 0.0015(15) 0.0089(16) -0.0057(14)
C22 0.067(2) 0.0694(19) 0.089(2) 0.0067(17) 0.0118(17) -0.0044(16)
C23 0.070(2) 0.090(2) 0.083(2) 0.0105(19) 0.0158(18) 0.0033(19)
C24 0.086(2) 0.0479(15) 0.084(2) 0.0012(15) -0.0079(18) -0.0141(15)
C25 0.080(2) 0.070(2) 0.099(3) 0.002(2) -0.015(2) -0.0157(17)
C26 0.091(3) 0.119(3) 0.134(4) -0.012(3) -0.023(3) 0.005(3)
C27 0.092(3) 0.078(2) 0.084(2) -0.0016(19) -0.021(2) -0.020(2)
C28 0.091(2) 0.0535(17) 0.077(2) 0.0001(16) -0.0167(18) -0.0173(16)
C29 0.111(3) 0.080(2) 0.085(3) -0.0163(19) -0.017(2) 0.001(2)
C30 0.092(2) 0.0446(15) 0.079(2) 0.0012(15) -0.0140(18) -0.0055(15)
C31 0.093(2) 0.0470(15) 0.078(2) 0.0002(15) -0.0161(17) -0.0047(15)
C32 0.127(3) 0.089(3) 0.089(3) -0.019(2) -0.036(2) 0.029(2)
C33 0.164(5) 0.087(3) 0.076(3) 0.018(2) -0.023(3) -0.031(3)
C34 0.127(3) 0.0471(16) 0.075(2) 0.0019(15) -0.018(2) -0.0046(18)
C35 0.141(4) 0.0560(18) 0.098(3) 0.0027(19) -0.027(3) -0.004(2)
P1A 0.0497(18) 0.109(4) 0.084(2) 0.024(2) -0.0142(16) -0.0034(19)
F1A 0.065(4) 0.270(13) 0.116(5) -0.005(8) 0.001(3) 0.030(6)
F2A 0.096(5) 0.189(9) 0.152(6) 0.067(6) -0.018(4) -0.059(6)
F3A 0.231(11) 0.206(9) 0.283(12) 0.115(9) -0.055(10) 0.052(9)
F4A 0.121(6) 0.129(5) 0.149(7) 0.018(5) -0.061(6) -0.005(4)
F5A 0.089(4) 0.198(9) 0.071(4) 0.014(5) -0.011(3) 0.004(6)
F6A 0.146(6) 0.123(6) 0.152(7) -0.025(5) -0.048(5) 0.012(5)
P1B 0.082(4) 0.123(6) 0.135(6) 0.033(4) -0.022(4) -0.004(4)
F1B 0.153(12) 0.236(15) 0.157(12) 0.065(12) 0.010(10) -0.029(12)
F2B 0.146(16) 0.181(16) 0.188(16) 0.057(14) 0.006(13) -0.002(13)
F3B 0.23(2) 0.139(13) 0.26(2) 0.043(14) 0.046(16) 0.049(15)
F4B 0.32(2) 0.271(19) 0.30(2) 0.033(17) -0.042(17) 0.056(17)
F5B 0.24(2) 0.33(2) 0.25(2) -0.036(17) -0.036(16) -0.019(17)
F6B 0.130(11) 0.231(19) 0.147(14) 0.009(12) -0.066(10) 0.005(12)
P1C 0.133(10) 0.129(9) 0.131(9) -0.025(6) -0.017(7) 0.029(7)
F1C 0.073(7) 0.154(11) 0.132(11) -0.048(9) -0.039(7) 0.048(7)
F2C 0.097(11) 0.227(17) 0.150(13) 0.007(12) 0.001(9) 0.097(12)
F3C 0.077(7) 0.153(11) 0.092(8) 0.034(7) -0.028(5) 0.002(7)
F4C 0.125(10) 0.170(15) 0.108(9) 0.036(9) -0.002(8) -0.001(11)
F5C 0.194(18) 0.139(12) 0.218(16) 0.073(11) 0.044(14) 0.009(12)
F6C 0.174(13) 0.126(10) 0.248(16) 0.000(10) 0.037(12) -0.076(10)
C37 0.184(19) 0.27(3) 0.151(12) -0.08(3) 0.02(2) -0.03(2)
C38 0.133(13) 0.171(16) 0.160(16) -0.041(12) 0.036(10) -0.063(13)
N39 0.111(8) 0.169(12) 0.196(14) -0.063(11) -0.003(9) -0.019(8)
N40 0.240(17) 0.23(2) 0.23(2) 0.039(16) -0.060(15) -0.155(17)
C41 0.58(9) 0.14(2) 0.47(6) 0.11(3) -0.25(6) -0.21(4)
C42 0.49(5) 0.34(4) 0.51(5) 0.33(4) -0.43(4) -0.34(4)

loop_
_atom_type_symbol
_atom_type_description
_atom_type_number_in_cell
_atom_type_scat_dispersion_real
_atom_type_scat_dispersion_imag
_atom_type_scat_source
C C 296 0.0033 0.0016
; International Tables for Crystallography (1992).
Vol. C, Tables 4.2.6.8 and 6.1.1.4
;
H H 272 0.0000 0.0000
; International Tables for Crystallography (1992).
Vol. C, Tables 4.2.6.8 and 6.1.1.4
;
F F 48 0.0171 0.0103
; International Tables for Crystallography (1992).
Vol. C, Tables 4.2.6.8 and 6.1.1.4
;
N N 32 0.0061 0.0033
; International Tables for Crystallography (1992).
Vol. C, Tables 4.2.6.8 and 6.1.1.4
;
O O 16 0.0106 0.0060
; International Tables for Crystallography (1992).
Vol. C, Tables 4.2.6.8 and 6.1.1.4
;
P P 8 0.1023 0.0942
; International Tables for Crystallography (1992).
Vol. C, Tables 4.2.6.8 and 6.1.1.4
;
Zn Zn 4 0.2839 1.4301
; International Tables for Crystallography (1992).
Vol. C, Tables 4.2.6.8 and 6.1.1.4
;

loop_
_geom_angle_atom_site_label_1
_geom_angle_atom_site_label_2
_geom_angle_atom_site_label_3
_geom_angle
_geom_angle_site_symmetry_3
N2 Zn N2 179.10(14) 4_755
N2 Zn N3 77.38(10) .
N2 Zn N3 103.30(10) 4_755
N3 Zn N3 86.62(14) 4_755
N2 Zn N1 75.67(11) .
N3 Zn N1 153.04(10) .
N2 Zn N1 103.66(10) 4_755
N3 Zn N1 100.09(9) 4_755
N1 Zn N1 85.75(13) 4_755
C2 O1 C1 117.0(4) .
C28 O2 C29 116.9(3) .
C7 N1 C11 119.6(3) .
C7 N1 Zn 125.9(2) .
C11 N1 Zn 113.4(2) .
C23 N2 C12 122.0(3) .
C23 N2 Zn 117.8(2) .
C12 N2 Zn 120.2(2) .
C21 N3 C22 118.5(3) .
C21 N3 Zn 129.9(2) .
C22 N3 Zn 110.9(2) .
O1 C1 H11 109.5 .
O1 C1 H12 109.5 .
H11 C1 H12 109.5 .
O1 C1 H13 109.5 .
H11 C1 H13 109.5 .
H12 C1 H13 109.5 .
C3 C2 C35 119.9(4) .
C3 C2 O1 124.6(4) .
C35 C2 O1 115.5(4) .
C2 C3 C4 120.6(4) .
C2 C3 H3 119.7 .
C4 C3 H3 119.7 .
C3 C4 C6 119.8(4) .
C3 C4 C5 119.3(4) .
C6 C4 C5 120.8(4) .
C4 C5 H51 109.5 .
C4 C5 H52 109.5 .
H51 C5 H52 109.5 .
C4 C5 H53 109.5 .
H51 C5 H53 109.5 .
H52 C5 H53 109.5 .
C34 C6 C4 118.0(4) .
C34 C6 C8 121.2(3) .
C4 C6 C8 120.8(3) .
N1 C7 C8 123.6(3) .
N1 C7 H7 118.2 .
C8 C7 H7 118.2 .
C9 C8 C7 115.6(4) .
C9 C8 C6 124.3(3) .
C7 C8 C6 120.0(3) .
C10 C9 C8 121.2(3) .
C10 C9 H9 119.4 .
C8 C9 H9 119.4 .
C9 C10 C11 119.5(3) .
C9 C10 C16B 131.9(8) .
C11 C10 C16B 107.1(8) .
C9 C10 H10 120.2 .
C11 C10 H10 120.2 .
N1 C11 C10 120.3(4) .
N1 C11 C12 115.4(3) .
C10 C11 C12 124.3(3) .
N2 C12 C13 118.8(4) .
N2 C12 C11 114.6(3) .
C13 C12 C11 126.6(4) .
C14 C13 C12 119.6(4) .
C14 C13 C17B 133.8(9) .
C12 C13 C17B 102.8(9) .
C14 C13 H131 120.2 .
C12 C13 H131 120.2 .
C13 C14 C15 121.4(4) .
C13 C14 H14 119.3 .
C15 C14 H14 119.3 .
C23 C15 C14 114.9(4) .
C23 C15 C16A 117.0(5) .
C14 C15 C16A 128.0(5) .
C23 C15 H15 122.5 .
C14 C15 H15 122.5 .
C17A C16A C15 121.9(5) .
C17A C16A H161 119.0 .
C15 C16A H161 119.0 .
C16A C17A C18 122.3(5) .
C16A C17A H171 118.9 .
C18 C17A H171 118.9 .
C17B C16B C10 125.5(16) .
C17B C16B H162 117.3 .
C10 C16B H162 117.3 .
C16B C17B C13 128.7(17) .
C16B C17B H172 115.6 .
C13 C17B H172 115.6 .
C19 C18 C22 118.2(3) .
C19 C18 C17A 125.3(4) .
C22 C18 C17A 116.4(4) .
C19 C18 H18 120.9 .
C22 C18 H18 120.9 .
C20 C19 C18 120.9(3) .
C20 C19 H19 119.6 .
C18 C19 H19 119.6 .
C19 C20 C21 116.1(3) .
C19 C20 C24 124.2(3) .
C21 C20 C24 119.7(3) .
N3 C21 C20 124.6(3) .
N3 C21 H21 117.7 .
C20 C21 H21 117.7 .
N3 C22 C18 121.6(3) .
N3 C22 C23 116.6(3) .
C18 C22 C23 121.8(3) .
N2 C23 C15 123.2(4) .
N2 C23 C22 116.5(3) .
C15 C23 C22 120.3(4) .
C31 C24 C25 118.5(3) .
C31 C24 C20 120.4(3) .
C25 C24 C20 121.0(3) .
C27 C25 C24 119.0(3) .
C27 C25 C26 118.9(4) .
C24 C25 C26 122.1(4) .
C25 C26 H261 109.5 .
C25 C26 H262 109.5 .
H261 C26 H262 109.5 .
C25 C26 H263 109.5 .
H261 C26 H263 109.5 .
H262 C26 H263 109.5 .
C28 C27 C25 121.7(3) .
C28 C27 H27 119.2 .
C25 C27 H27 119.2 .
O2 C28 C27 116.1(3) .
O2 C28 C30 124.2(3) .
C27 C28 C30 119.8(4) .
O2 C29 H291 109.5 .
O2 C29 H292 109.5 .
H291 C29 H292 109.5 .
O2 C29 H293 109.5 .
H291 C29 H293 109.5 .
H292 C29 H293 109.5 .
C28 C30 C31 120.3(3) .
C28 C30 H30 119.9 .
C31 C30 H30 119.9 .
C30 C31 C24 120.8(3) .
C30 C31 C32 117.8(3) .
C24 C31 C32 121.4(3) .
C31 C32 H321 109.5 .
C31 C32 H322 109.5 .
H321 C32 H322 109.5 .
C31 C32 H323 109.5 .
H321 C32 H323 109.5 .
H322 C32 H323 109.5 .
C34 C33 H331 109.5 .
C34 C33 H332 109.5 .
H331 C33 H332 109.5 .
C34 C33 H333 109.5 .
H331 C33 H333 109.5 .
H332 C33 H333 109.5 .
C35 C34 C6 120.6(4) .
C35 C34 C33 118.3(4) .
C6 C34 C33 121.1(4) .
C2 C35 C34 121.1(4) .
C2 C35 H35 119.5 .
C34 C35 H35 119.5 .
F2A P1A F6A 89.9(3) .
F2A P1A F3A 90.5(3) .
F6A P1A F3A 89.9(3) .
F2A P1A F5A 90.6(3) .
F6A P1A F5A 178.9(3) .
F3A P1A F5A 89.2(3) .
F2A P1A F4A 89.4(3) .
F6A P1A F4A 89.9(3) .
F3A P1A F4A 179.8(4) .
F5A P1A F4A 91.0(3) .
F2A P1A F1A 179.7(4) .
F6A P1A F1A 90.2(3) .
F3A P1A F1A 89.8(3) .
F5A P1A F1A 89.2(3) .
F4A P1A F1A 90.3(3) .
F6B P1B F1B 90.2(3) .
F6B P1B F4B 89.6(3) .
F1B P1B F4B 90.5(3) .
F6B P1B F3B 90.6(3) .
F1B P1B F3B 90.1(3) .
F4B P1B F3B 179.3(4) .
F6B P1B F5B 179.3(4) .
F1B P1B F5B 89.8(3) .
F4B P1B F5B 89.7(3) .
F3B P1B F5B 90.1(3) .
F6B P1B F2B 90.1(3) .
F1B P1B F2B 179.6(4) .
F4B P1B F2B 89.7(3) .
F3B P1B F2B 89.6(3) .
F5B P1B F2B 89.9(3) .
F6C P1C F4C 89.5(3) .
F6C P1C F2C 90.1(3) .
F4C P1C F2C 90.6(3) .
F6C P1C F3C 90.4(3) .
F4C P1C F3C 179.1(4) .
F2C P1C F3C 90.3(3) .
F6C P1C F5C 179.6(4) .
F4C P1C F5C 90.1(3) .
F2C P1C F5C 89.9(3) .
F3C P1C F5C 90.0(3) .
F6C P1C F1C 90.2(3) .
F4C P1C F1C 90.0(3) .
F2C P1C F1C 179.4(4) .
F3C P1C F1C 89.2(3) .
F5C P1C F1C 89.8(3) .
C38 C37 H371 109.5 .
C38 C37 H372 109.5 .
H371 C37 H372 109.5 .
C38 C37 H373 109.4 .
H371 C37 H373 109.5 .
H372 C37 H373 109.5 .
N39 C38 C37 177.1(19) .
N40 C41 C42 154(6) .
C41 C42 H421 109.5 .
C41 C42 H422 109.5 .
H421 C42 H422 109.5 .
C41 C42 H423 109.5 .
H421 C42 H423 109.5 .
H422 C42 H423 109.5 .

loop_
_geom_bond_atom_site_label_1
_geom_bond_atom_site_label_2
_geom_bond_distance
Zn N2 2.035(3)
Zn N3 2.200(3)
Zn N1 2.206(3)
O1 C2 1.383(6)
O1 C1 1.441(6)
O2 C28 1.371(5)
O2 C29 1.405(5)
N1 C7 1.327(4)
N1 C11 1.343(4)
N2 C23 1.326(5)
N2 C12 1.339(4)
N3 C21 1.320(4)
N3 C22 1.354(4)
C1 H11 0.9800
C1 H12 0.9800
C1 H13 0.9800
C2 C3 1.366(6)
C2 C35 1.369(6)
C3 C4 1.392(6)
C3 H3 0.9500
C4 C6 1.408(5)
C4 C5 1.523(6)
C5 H51 0.9800
C5 H52 0.9800
C5 H53 0.9800
C6 C34 1.397(5)
C6 C8 1.481(5)
C7 C8 1.403(4)
C7 H7 0.9500
C8 C9 1.389(5)
C9 C10 1.361(6)
C9 H9 0.9500
C10 C11 1.393(5)
C10 C16B 1.453(9)
C10 H10 0.9500
C11 C12 1.469(5)
C12 C13 1.397(6)
C13 C14 1.372(8)
C13 C17B 1.456(9)
C13 H131 0.9500
C14 C15 1.414(7)
C14 H14 0.9500
C15 C23 1.392(5)
C15 C16A 1.462(7)
C15 H15 0.9500
C16A C17A 1.340(9)
C16A H161 0.9500
C17A C18 1.450(6)
C17A H171 0.9500
C16B C17B 1.333(13)
C16B H162 0.9500
C17B H172 0.9500
C18 C19 1.392(6)
C18 C22 1.399(5)
C18 H18 0.9500
C19 C20 1.385(5)
C19 H19 0.9500
C20 C21 1.404(4)
C20 C24 1.482(5)
C21 H21 0.9500
C22 C23 1.450(5)
C24 C31 1.402(5)
C24 C25 1.415(5)
C25 C27 1.386(5)
C25 C26 1.491(6)
C26 H261 0.9800
C26 H262 0.9800
C26 H263 0.9800
C27 C28 1.373(5)
C27 H27 0.9500
C28 C30 1.378(5)
C29 H291 0.9800
C29 H292 0.9800
C29 H293 0.9800
C30 C31 1.383(5)
C30 H30 0.9500
C31 C32 1.528(5)
C32 H321 0.9800
C32 H322 0.9800
C32 H323 0.9800
C33 C34 1.504(5)
C33 H331 0.9800
C33 H332 0.9800
C33 H333 0.9800
C34 C35 1.371(6)
C35 H35 0.9500
P1A F2A 1.558(3)
P1A F6A 1.559(3)
P1A F3A 1.559(3)
P1A F5A 1.559(3)
P1A F4A 1.559(3)
P1A F1A 1.560(3)
P1B F6B 1.558(3)
P1B F1B 1.558(3)
P1B F4B 1.559(3)
P1B F3B 1.559(3)
P1B F5B 1.559(3)
P1B F2B 1.559(3)
P1C F6C 1.559(3)
P1C F4C 1.559(3)
P1C F2C 1.559(3)
P1C F3C 1.559(3)
P1C F5C 1.559(3)
P1C F1C 1.560(3)
C37 C38 1.450(5)
C37 H371 0.9800
C37 H372 0.9800
C37 H373 0.9800
C38 N39 1.139(5)
N40 C41 1.139(5)
C41 C42 1.451(5)
C42 H421 0.9800
C42 H422 0.9800
C42 H423 0.9800

loop_
_geom_torsion_atom_site_label_1
_geom_torsion_atom_site_label_2
_geom_torsion_atom_site_label_3
_geom_torsion_atom_site_label_4
_geom_torsion
_geom_torsion_site_symmetry_1
N2 Zn N1 C7 -175.6(3) .
N2 Zn N1 C7 3.8(3) 4_755
N3 Zn N1 C7 -174.3(2) .
N3 Zn N1 C7 83.1(2) 4_755
N1 Zn N1 C7 -70.3(2) 4_755
N2 Zn N1 C11 -7.54(19) .
N2 Zn N1 C11 171.9(2) 4_755
N3 Zn N1 C11 -6.2(3) .
N3 Zn N1 C11 -108.8(2) 4_755
N1 Zn N1 C11 97.7(2) 4_755
N3 Zn N2 C23 5.8(2) .
N3 Zn N2 C23 -77.6(3) 4_755
N1 Zn N2 C23 -174.8(3) .
N1 Zn N2 C23 103.3(3) 4_755
N3 Zn N2 C12 -174.9(3) .
N3 Zn N2 C12 101.7(2) 4_755
N1 Zn N2 C12 4.5(2) .
N1 Zn N2 C12 -77.4(2) 4_755
N2 Zn N3 C21 -178.1(3) .
N2 Zn N3 C21 2.6(3) 4_755
N3 Zn N3 C21 -73.6(3) 4_755
N1 Zn N3 C21 -179.4(2) .
N1 Zn N3 C21 80.1(3) 4_755
N2 Zn N3 C22 -7.6(2) .
N2 Zn N3 C22 173.0(2) 4_755
N3 Zn N3 C22 96.8(2) 4_755
N1 Zn N3 C22 -8.9(3) .
N1 Zn N3 C22 -109.5(2) 4_755
C1 O1 C2 C3 11.5(7) .
C1 O1 C2 C35 -169.6(5) .
C35 C2 C3 C4 -0.3(6) .
O1 C2 C3 C4 178.5(4) .
C2 C3 C4 C6 -0.5(6) .
C2 C3 C4 C5 176.7(4) .
C3 C4 C6 C34 0.9(5) .
C5 C4 C6 C34 -176.3(3) .
C3 C4 C6 C8 179.4(3) .
C5 C4 C6 C8 2.2(5) .
C11 N1 C7 C8 -2.3(4) .
Zn N1 C7 C8 165.0(2) .
N1 C7 C8 C9 2.3(4) .
N1 C7 C8 C6 -175.8(3) .
C34 C6 C8 C9 -120.0(4) .
C4 C6 C8 C9 61.6(4) .
C34 C6 C8 C7 58.0(4) .
C4 C6 C8 C7 -120.4(3) .
C7 C8 C9 C10 -0.2(5) .
C6 C8 C9 C10 177.9(3) .
C8 C9 C10 C11 -1.8(5) .
C8 C9 C10 C16B -166.0(10) .
C7 N1 C11 C10 0.1(4) .
Zn N1 C11 C10 -168.7(2) .
C7 N1 C11 C12 178.3(3) .
Zn N1 C11 C12 9.4(3) .
C9 C10 C11 N1 1.9(5) .
C16B C10 C11 N1 169.6(8) .
C9 C10 C11 C12 -176.0(3) .
C16B C10 C11 C12 -8.3(9) .
C23 N2 C12 C13 -0.1(5) .
Zn N2 C12 C13 -179.4(3) .
C23 N2 C12 C11 178.3(3) .
Zn N2 C12 C11 -1.0(4) .
N1 C11 C12 N2 -6.0(4) .
C10 C11 C12 N2 172.1(3) .
N1 C11 C12 C13 172.3(4) .
C10 C11 C12 C13 -9.7(6) .
N2 C12 C13 C14 1.9(7) .
C11 C12 C13 C14 -176.3(5) .
N2 C12 C13 C17B -159.1(11) .
C11 C12 C13 C17B 22.7(12) .
C12 C13 C14 C15 -0.2(9) .
C17B C13 C14 C15 153.6(15) .
C13 C14 C15 C23 -3.0(9) .
C13 C14 C15 C16A 174.0(6) .
C23 C15 C16A C17A -6.4(10) .
C14 C15 C16A C17A 176.6(7) .
C15 C16A C17A C18 2.9(11) .
C9 C10 C16B C17B 175.0(18) .
C11 C10 C16B C17B 9(2) .
C10 C16B C17B C13 8(4) .
C14 C13 C17B C16B -179.2(19) .
C12 C13 C17B C16B -22(3) .
C16A C17A C18 C19 179.9(6) .
C16A C17A C18 C22 0.5(9) .
C22 C18 C19 C20 -0.3(6) .
C17A C18 C19 C20 -179.6(5) .
C18 C19 C20 C21 0.1(6) .
C18 C19 C20 C24 179.5(4) .
C22 N3 C21 C20 -0.5(5) .
Zn N3 C21 C20 169.3(2) .
C19 C20 C21 N3 0.3(5) .
C24 C20 C21 N3 -179.1(3) .
C21 N3 C22 C18 0.3(5) .
Zn N3 C22 C18 -171.4(3) .
C21 N3 C22 C23 -179.8(3) .
Zn N3 C22 C23 8.5(4) .
C19 C18 C22 N3 0.1(6) .
C17A C18 C22 N3 179.5(4) .
C19 C18 C22 C23 -179.8(4) .
C17A C18 C22 C23 -0.4(7) .
C12 N2 C23 C15 -3.4(6) .
Zn N2 C23 C15 175.9(4) .
C12 N2 C23 C22 177.6(3) .
Zn N2 C23 C22 -3.1(4) .
C14 C15 C23 N2 4.8(7) .
C16A C15 C23 N2 -172.5(5) .
C14 C15 C23 C22 -176.2(5) .
C16A C15 C23 C22 6.4(7) .
N3 C22 C23 N2 -4.1(5) .
C18 C22 C23 N2 175.7(4) .
N3 C22 C23 C15 176.8(4) .
C18 C22 C23 C15 -3.3(6) .
C19 C20 C24 C31 -120.7(4) .
C21 C20 C24 C31 58.8(4) .
C19 C20 C24 C25 61.4(5) .
C21 C20 C24 C25 -119.2(4) .
C31 C24 C25 C27 1.0(5) .
C20 C24 C25 C27 179.0(3) .
C31 C24 C25 C26 -177.0(4) .
C20 C24 C25 C26 1.0(5) .
C24 C25 C27 C28 -0.2(5) .
C26 C25 C27 C28 178.0(4) .
C29 O2 C28 C27 176.3(3) .
C29 O2 C28 C30 -3.6(5) .
C25 C27 C28 O2 179.0(3) .
C25 C27 C28 C30 -1.1(5) .
O2 C28 C30 C31 -178.7(3) .
C27 C28 C30 C31 1.4(5) .
C28 C30 C31 C24 -0.5(5) .
C28 C30 C31 C32 179.8(3) .
C25 C24 C31 C30 -0.7(5) .
C20 C24 C31 C30 -178.7(3) .
C25 C24 C31 C32 179.0(3) .
C20 C24 C31 C32 0.9(5) .
C4 C6 C34 C35 -0.5(5) .
C8 C6 C34 C35 -179.0(3) .
C4 C6 C34 C33 -179.4(4) .
C8 C6 C34 C33 2.1(5) .
C3 C2 C35 C34 0.7(7) .
O1 C2 C35 C34 -178.2(4) .
C6 C34 C35 C2 -0.3(6) .
C33 C34 C35 C2 178.6(4) .
